data_7108418
loop_
_publ_author_name
'Na Wu'
'Antonios Messinis'
'Andrei S. Batsanov'
'Zhen Yang'
'Andrew Whiting'
'Todd B. Marder'

_publ_section_title
;
 Palladium(II)-catalysed tandem cyclization of electron-deficient aromatic
 enynes
;
_journal_name_full Chem.Commun.
_journal_page_first 9986
_journal_paper_doi 10.1039/c2cc35114e
_journal_volume 48
_journal_year 2012
_chemical_absolute_configuration unk
_chemical_formula_moiety 'C18 H10 O3'
_chemical_formula_sum 'C18 H10 O3'
_chemical_formula_weight 274.26
_chemical_name_systematic
;
?
;
_space_group_crystal_system monoclinic
_space_group_IT_number 4
_space_group_name_Hall 'P 2yb'
_space_group_name_H-M_alt 'P 1 21 1'
_symmetry_space_group_name_Hall 'P 2yb'
_symmetry_space_group_name_H-M 'P 1 21 1'
_atom_sites_solution_hydrogens geom
_atom_sites_solution_primary direct
_atom_sites_solution_secondary difmap
_audit_creation_date 2012-08-11
_audit_creation_method ' Olex2 1.2-alpha (compiled 2012.08.08 svn.r2439, GUI svn.r4300)'
_cell_angle_alpha 90
_cell_angle_beta 99.745(4)
_cell_angle_gamma 90
_cell_formula_units_Z 4
_cell_length_a 3.7461(4)
_cell_length_b 32.774(3)
_cell_length_c 10.2441(10)
_cell_measurement_reflns_used 5219
_cell_measurement_temperature 100
_cell_measurement_theta_max 65.97
_cell_measurement_theta_min 2.70
_cell_volume 1239.6(2)
_computing_cell_refinement 'PROTEUM v.2011.2-0 (Bruker, 2011)'
_computing_data_collection 'PROTEUM v.2011.2-0 (Bruker, 2011)'
_computing_data_reduction 'SAINT v7.60A (Bruker, 2009)'
_computing_molecular_graphics
;
O. V. Dolomanov, L. J. Bourhis, R. J. Gildea, J. A. K. Howard and H. Puschmann,
OLEX2: a complete structure solution, refinement and analysis program.
J. Appl. Cryst. (2009). 42, 339-341.
;
_computing_publication_material
;
O. V. Dolomanov, L. J. Bourhis, R. J. Gildea, J. A. K. Howard and H. Puschmann,
OLEX2: a complete structure solution, refinement and analysis program.
J. Appl. Cryst. (2009). 42, 339-341.
;
_computing_structure_refinement
;
SHELXL, Beta test 2012/4 multi-CPU,
G.M. Sheldrick, Acta Cryst. (2008). A64, 112-122
;
_computing_structure_solution
;
XS, G.M. Sheldrick, Acta Cryst. (2008). A64, 112-122
;
_diffrn_ambient_temperature 100
_diffrn_detector_area_resol_mean 7.9
_diffrn_detector_type 'CCD area detector'
_diffrn_measured_fraction_theta_full 0.981
_diffrn_measured_fraction_theta_max 0.981
_diffrn_measurement_device 'three-circle diffractometer'
_diffrn_measurement_device_type 'Bruker PLATINUM135 CCD area detector'
_diffrn_measurement_method '\w scans'
_diffrn_radiation_monochromator mirror
_diffrn_radiation_probe x-ray
_diffrn_radiation_type 'Cu K\a'
_diffrn_radiation_wavelength 1.54188
_diffrn_radiation_xray_symbol K-L~3~
_diffrn_reflns_av_R_equivalents 0.0281
_diffrn_reflns_limit_h_max 4
_diffrn_reflns_limit_h_min -4
_diffrn_reflns_limit_k_max 22
_diffrn_reflns_limit_k_min -39
_diffrn_reflns_limit_l_max 12
_diffrn_reflns_limit_l_min -10
_diffrn_reflns_number 5216
_diffrn_reflns_theta_full 67.684
_diffrn_reflns_theta_max 66.780
_diffrn_reflns_theta_min 2.696
_diffrn_source 'Microstar rotating Cu anode source with cross-coupled G\"obel mirrors'
_diffrn_standards_number 0
_exptl_absorpt_coefficient_mu 0.819
_exptl_absorpt_correction_T_max 1.0000
_exptl_absorpt_correction_T_min 0.6805
_exptl_absorpt_correction_type multi-scan
_exptl_absorpt_process_details
;
SADABS-2009/1 (Bruker,2010) was used for absorption correction.
wR2(int) was 0.1358 before and 0.0570 after correction.
The \l/2 correction factor is Not present.
;
_exptl_crystal_colour yellow
_exptl_crystal_density_diffrn 1.470
_exptl_crystal_density_method 'not measured'
_exptl_crystal_description needle
_exptl_crystal_F_000 568
_exptl_crystal_size_max 0.2
_exptl_crystal_size_mid 0.02
_exptl_crystal_size_min 0.01
_refine_diff_density_max 0.486
_refine_diff_density_min -0.537
_refine_diff_density_rms 0.121
_refine_ls_abs_structure_details
;
Flack x determined using 539 quotients [(I+)-I(-)]/[(I+)+(I-)]
(Parsons and Flack (2004), Acta Cryst. A60, s61).
;
_refine_ls_abs_structure_Flack 0.3(2)
_refine_ls_extinction_method none
_refine_ls_goodness_of_fit_ref 3.018
_refine_ls_hydrogen_treatment constr
_refine_ls_matrix_type full
_refine_ls_number_parameters 369
_refine_ls_number_reflns 2440
_refine_ls_number_restraints 1
_refine_ls_restrained_S_all 3.017
_refine_ls_R_factor_all 0.1054
_refine_ls_R_factor_gt 0.1030
_refine_ls_shift/su_max 0.051
_refine_ls_shift/su_mean 0.008
_refine_ls_structure_factor_coef Fsqd
_refine_ls_weighting_details
;
w=1/[\s^2^(Fo^2^)+(0.1000P)^2^]
where P=(Fo^2^+2Fc^2^)/3
;
_refine_ls_weighting_scheme calc
_refine_ls_wR_factor_gt 0.3259
_refine_ls_wR_factor_ref 0.3313
_reflns_Friedel_coverage 0.302
_reflns_Friedel_fraction_full 0.255
_reflns_Friedel_fraction_max 0.261
_reflns_number_gt 2320
_reflns_number_total 2440
_reflns_threshold_expression 'I > 2\s(I)'
_cod_data_source_file c2cc35114e.txt
_cod_data_source_block 2k
_cod_database_code 7108418
_diffrn_reflns_sigmai/neti 0.0376
_shelx_space_group_comment
;
The symmetry employed for this shelxl refinement is uniquely defined
by the following loop, which should always be used as a source of
symmetry information in preference to the above space-group names.
They are only intended as comments.
;
_shelxl_version_number 2012-4

loop_
_space_group_symop_operation_xyz
'x, y, z'
'-x, y+1/2, -z'

loop_
_atom_site_label
_atom_site_type_symbol
_atom_site_fract_x
_atom_site_fract_y
_atom_site_fract_z
_atom_site_U_iso_or_equiv
_atom_site_adp_type
_atom_site_occupancy
_atom_site_site_symmetry_order
_atom_site_calc_flag
_atom_site_refinement_flags
O1A O 0.067(2) 0.7483(2) 0.1101(9) 0.029(2) Uani 1 1 d D
O2A O -0.209(2) 0.8082(3) 0.0721(11) 0.039(2) Uani 1 1 d D
O3A O 0.730(2) 0.6729(3) 0.4311(9) 0.037(3) Uani 1 1 d D
C1A C -0.032(3) 0.7872(4) 0.1531(14) 0.028(3) Uani 1 1 d D
C2A C 0.087(3) 0.7958(4) 0.2911(13) 0.024(3) Uani 1 1 d D
H2A H 0.0256 0.8212 0.3259 0.029 Uiso 1 1 calc R
C3A C 0.284(3) 0.7685(3) 0.3728(13) 0.025(3) Uani 1 1 d D
C4A C 0.432(3) 0.7700(3) 0.5114(15) 0.024(3) Uani 1 1 d D
C5A C 0.417(3) 0.8013(4) 0.6030(13) 0.028(3) Uani 1 1 d D
H5A H 0.3020 0.8265 0.5771 0.033 Uiso 1 1 calc R
C6A C 0.579(3) 0.7940(4) 0.7346(13) 0.027(3) Uani 1 1 d D
H6A H 0.5708 0.8146 0.7993 0.032 Uiso 1 1 calc R
C7A C 0.754(3) 0.7569(3) 0.7727(14) 0.028(3) Uani 1 1 d D
H7A H 0.8609 0.7530 0.8627 0.034 Uiso 1 1 calc R
C8A C 0.775(3) 0.7263(4) 0.6833(13) 0.027(3) Uani 1 1 d D
H8A H 0.8960 0.7014 0.7090 0.032 Uiso 1 1 calc R
C9A C 0.605(3) 0.7336(3) 0.5497(15) 0.030(3) Uani 1 1 d D
C10A C 0.588(3) 0.7057(4) 0.4339(14) 0.030(3) Uani 1 1 d D
C11A C 0.371(3) 0.7285(4) 0.3229(15) 0.029(3) Uani 1 1 d D
C12A C 0.252(3) 0.7196(3) 0.1955(14) 0.025(3) Uani 1 1 d D
C13A C 0.301(3) 0.6820(3) 0.1200(13) 0.024(2) Uiso 1 1 d D
C14A C 0.367(3) 0.6839(4) -0.0084(14) 0.030(3) Uani 1 1 d D
H14A H 0.3886 0.7097 -0.0488 0.036 Uiso 1 1 calc R
C15A C 0.404(3) 0.6479(4) -0.0801(12) 0.026(3) Uani 1 1 d D
H15A H 0.4545 0.6494 -0.1677 0.031 Uiso 1 1 calc R
C16A C 0.364(3) 0.6104(4) -0.0222(16) 0.035(3) Uani 1 1 d D
H16A H 0.3866 0.5860 -0.0699 0.042 Uiso 1 1 calc R
C17A C 0.292(3) 0.6088(4) 0.1075(15) 0.032(3) Uani 1 1 d D
H17A H 0.2612 0.5830 0.1463 0.038 Uiso 1 1 calc R
C18A C 0.263(3) 0.6440(3) 0.1808(14) 0.032(3) Uani 1 1 d D
H18A H 0.2196 0.6424 0.2694 0.039 Uiso 1 1 calc R
O1B O 0.518(2) 0.4387(2) 0.6012(9) 0.028(2) Uani 1 1 d D
O2B O 0.241(3) 0.3792(3) 0.5621(9) 0.032(2) Uani 1 1 d D
O3B O 1.185(2) 0.5149(3) 0.9230(9) 0.037(2) Uani 1 1 d D
C1B C 0.419(3) 0.4006(3) 0.6437(14) 0.029(3) Uani 1 1 d D
C2B C 0.541(3) 0.3908(3) 0.7803(13) 0.025(3) Uani 1 1 d D
H2B H 0.4919 0.3647 0.8140 0.030 Uiso 1 1 calc R
C3B C 0.727(3) 0.4190(3) 0.8605(14) 0.025(3) Uani 1 1 d D
C4B C 0.880(3) 0.4176(4) 1.0027(16) 0.030(3) Uani 1 1 d D
C5B C 0.876(3) 0.3863(4) 1.0967(15) 0.031(3) Uani 1 1 d D
H5B H 0.7642 0.3608 1.0713 0.038 Uiso 1 1 calc R
C6B C 1.036(3) 0.3932(4) 1.2245(15) 0.033(3) Uani 1 1 d D
H6B H 1.0315 0.3724 1.2891 0.040 Uiso 1 1 calc R
C7B C 1.205(3) 0.4303(4) 1.2618(13) 0.032(3) Uani 1 1 d D
H7B H 1.3107 0.4346 1.3517 0.038 Uiso 1 1 calc R
C8B C 1.222(3) 0.4611(4) 1.1698(13) 0.027(3) Uani 1 1 d D
H8B H 1.3418 0.4861 1.1954 0.032 Uiso 1 1 calc R
C9B C 1.062(3) 0.4546(4) 1.0427(16) 0.033(3) Uani 1 1 d D
C10B C 1.038(3) 0.4815(3) 0.9245(14) 0.027(3) Uani 1 1 d D
C11B C 0.815(3) 0.4588(3) 0.8130(14) 0.027(3) Uani 1 1 d D
C12B C 0.703(3) 0.4676(3) 0.6819(14) 0.025(3) Uani 1 1 d D
C13B C 0.751(3) 0.5055(3) 0.6115(14) 0.027(2) Uiso 1 1 d D
C14B C 0.825(3) 0.5027(4) 0.4784(13) 0.028(3) Uani 1 1 d D
H14B H 0.8494 0.4767 0.4399 0.033 Uiso 1 1 calc R
C15B C 0.859(3) 0.5374(4) 0.4067(14) 0.033(3) Uani 1 1 d D
H15B H 0.9038 0.5358 0.3183 0.039 Uiso 1 1 calc R
C16B C 0.828(3) 0.5754(4) 0.4674(14) 0.031(3) Uani 1 1 d D
H16B H 0.8585 0.5996 0.4195 0.037 Uiso 1 1 calc R
C17B C 0.754(3) 0.5787(4) 0.5939(13) 0.031(3) Uani 1 1 d D
H17B H 0.7250 0.6047 0.6319 0.037 Uiso 1 1 calc R
C18B C 0.723(3) 0.5435(3) 0.6643(14) 0.029(3) Uani 1 1 d D
H18B H 0.6795 0.5457 0.7528 0.035 Uiso 1 1 calc R

loop_
_atom_site_aniso_label
_atom_site_aniso_U_11
_atom_site_aniso_U_22
_atom_site_aniso_U_33
_atom_site_aniso_U_23
_atom_site_aniso_U_13
_atom_site_aniso_U_12
O1A 0.030(4) 0.030(4) 0.026(5) -0.002(4) -0.001(4) 0.000(3)
O2A 0.039(4) 0.032(5) 0.043(7) 0.002(4) 0.004(5) 0.007(4)
O3A 0.038(5) 0.030(5) 0.044(7) -0.003(4) 0.012(5) 0.007(3)
C1A 0.032(6) 0.025(6) 0.032(8) -0.005(6) 0.015(6) -0.004(4)
C2A 0.024(5) 0.030(6) 0.021(7) -0.006(5) 0.010(5) 0.000(4)
C3A 0.019(5) 0.032(6) 0.020(7) 0.000(6) -0.006(5) -0.003(4)
C4A 0.022(5) 0.023(5) 0.031(8) 0.002(5) 0.016(5) -0.005(4)
C5A 0.032(6) 0.037(7) 0.016(7) -0.004(6) 0.013(6) -0.004(5)
C6A 0.035(6) 0.029(6) 0.021(7) -0.003(5) 0.015(6) -0.009(5)
C7A 0.027(5) 0.031(6) 0.027(8) 0.003(6) 0.007(5) -0.001(4)
C8A 0.028(5) 0.030(6) 0.023(7) 0.005(5) 0.009(6) -0.003(4)
C9A 0.041(6) 0.024(6) 0.033(8) 0.001(5) 0.028(7) -0.002(4)
C10A 0.031(6) 0.030(6) 0.031(9) 0.009(6) 0.014(6) 0.001(5)
C11A 0.025(5) 0.027(6) 0.040(9) 0.001(6) 0.018(6) 0.002(4)
C12A 0.021(5) 0.022(6) 0.032(8) 0.003(5) 0.007(5) 0.001(4)
C14A 0.028(5) 0.026(6) 0.034(8) 0.000(6) -0.001(6) -0.004(4)
C15A 0.030(5) 0.035(7) 0.014(6) -0.006(5) 0.009(5) -0.002(4)
C16A 0.027(5) 0.024(6) 0.053(10) -0.008(7) 0.002(7) 0.004(4)
C17A 0.035(6) 0.023(6) 0.040(9) -0.004(6) 0.013(6) -0.004(4)
C18A 0.035(6) 0.024(6) 0.034(9) 0.003(5) -0.003(6) 0.001(5)
O1B 0.042(5) 0.018(4) 0.028(5) -0.001(4) 0.017(4) -0.006(3)
O2B 0.052(5) 0.027(5) 0.017(5) -0.002(4) 0.006(4) -0.004(3)
O3B 0.050(5) 0.023(4) 0.042(7) 0.001(4) 0.013(5) -0.004(3)
C1B 0.035(6) 0.021(6) 0.028(8) -0.002(5) -0.001(6) -0.003(4)
C2B 0.033(6) 0.017(5) 0.028(8) -0.010(5) 0.014(6) -0.003(4)
C3B 0.022(5) 0.017(5) 0.036(8) -0.003(5) 0.007(6) 0.008(4)
C4B 0.022(5) 0.028(6) 0.040(9) -0.004(6) 0.009(6) 0.002(4)
C5B 0.030(5) 0.026(6) 0.040(9) 0.001(6) 0.011(6) -0.001(4)
C6B 0.034(6) 0.031(6) 0.036(9) 0.008(6) 0.012(7) 0.001(5)
C7B 0.036(6) 0.043(7) 0.017(7) 0.000(6) 0.006(6) 0.004(5)
C8B 0.033(6) 0.026(6) 0.025(8) 0.000(6) 0.015(6) 0.001(4)
C9B 0.035(6) 0.029(6) 0.038(9) 0.004(6) 0.018(7) 0.005(5)
C10B 0.027(5) 0.024(6) 0.030(8) -0.007(5) 0.006(6) -0.002(4)
C11B 0.023(5) 0.024(6) 0.034(9) -0.004(6) 0.004(6) -0.001(4)
C12B 0.024(5) 0.022(6) 0.029(8) -0.004(5) 0.005(6) 0.003(4)
C14B 0.030(5) 0.033(6) 0.024(7) -0.008(5) 0.014(5) -0.002(5)
C15B 0.036(6) 0.032(6) 0.032(7) -0.002(6) 0.010(6) -0.004(5)
C16B 0.027(5) 0.036(7) 0.032(8) 0.006(6) 0.012(6) 0.003(5)
C17B 0.042(7) 0.029(6) 0.021(7) -0.002(6) 0.001(6) -0.004(5)
C18B 0.017(5) 0.032(6) 0.041(9) -0.001(6) 0.013(6) 0.003(4)

loop_
_atom_type_symbol
_atom_type_description
_atom_type_scat_dispersion_real
_atom_type_scat_dispersion_imag
_atom_type_scat_source
C C 0.0181 0.0091 'International Tables Vol C Tables 4.2.6.8 and 6.1.1.4'
H H 0.0000 0.0000 'International Tables Vol C Tables 4.2.6.8 and 6.1.1.4'
O O 0.0492 0.0322 'International Tables Vol C Tables 4.2.6.8 and 6.1.1.4'

loop_
_geom_angle_atom_site_label_1
_geom_angle_atom_site_label_2
_geom_angle_atom_site_label_3
_geom_angle
C12A O1A C1A 122.9(11)
O1A C1A C2A 115.4(11)
O2A C1A O1A 116.5(12)
O2A C1A C2A 128.1(12)
C3A C2A C1A 121.6(11)
C2A C3A C4A 131.8(12)
C2A C3A C11A 120.4(12)
C4A C3A C11A 107.8(11)
C5A C4A C3A 129.6(11)
C9A C4A C3A 109.6(12)
C9A C4A C5A 120.8(13)
C4A C5A C6A 117.4(12)
C5A C6A C7A 121.4(12)
C8A C7A C6A 121.7(12)
C7A C8A C9A 116.8(11)
C4A C9A C8A 121.9(12)
C4A C9A C10A 110.4(13)
C8A C9A C10A 127.7(11)
O3A C10A C9A 127.4(13)
O3A C10A C11A 128.3(13)
C11A C10A C9A 104.3(10)
C3A C11A C10A 107.9(12)
C12A C11A C3A 118.6(12)
C12A C11A C10A 133.4(12)
O1A C12A C13A 109.1(11)
C11A C12A O1A 121.0(10)
C11A C12A C13A 129.8(11)
C14A C13A C12A 121.3(10)
C14A C13A C18A 120.4(11)
C18A C13A C12A 118.2(11)
C13A C14A C15A 120.6(11)
C16A C15A C14A 119.6(11)
C15A C16A C17A 119.5(11)
C18A C17A C16A 121.8(12)
C17A C18A C13A 118.1(13)
C12B O1B C1B 124.5(11)
O1B C1B C2B 116.7(11)
O2B C1B O1B 116.8(12)
O2B C1B C2B 126.5(12)
C3B C2B C1B 119.1(11)
C2B C3B C4B 131.0(11)
C2B C3B C11B 122.4(12)
C11B C3B C4B 106.7(10)
C5B C4B C3B 130.5(11)
C5B C4B C9B 119.1(13)
C9B C4B C3B 110.4(12)
C6B C5B C4B 118.8(12)
C5B C6B C7B 120.8(12)
C8B C7B C6B 121.3(13)
C9B C8B C7B 118.3(12)
C4B C9B C10B 108.2(12)
C8B C9B C4B 121.7(12)
C8B C9B C10B 130.1(12)
O3B C10B C9B 125.0(13)
O3B C10B C11B 129.0(13)
C9B C10B C11B 105.9(10)
C3B C11B C10B 108.8(11)
C12B C11B C3B 118.0(11)
C12B C11B C10B 133.1(11)
O1B C12B C11B 119.2(10)
O1B C12B C13B 112.5(11)
C11B C12B C13B 128.3(11)
C14B C13B C12B 118.3(10)
C18B C13B C12B 123.6(13)
C18B C13B C14B 118.1(12)
C15B C14B C13B 120.4(12)
C14B C15B C16B 118.4(12)
C17B C16B C15B 122.1(12)
C16B C17B C18B 118.5(11)
C13B C18B C17B 122.5(13)

loop_
_geom_bond_atom_site_label_1
_geom_bond_atom_site_label_2
_geom_bond_distance
O1A C1A 1.418(14)
O1A C12A 1.389(13)
O2A C1A 1.190(16)
O3A C10A 1.202(15)
C1A C2A 1.435(18)
C2A C3A 1.356(17)
C3A C4A 1.435(19)
C3A C11A 1.464(17)
C4A C5A 1.397(17)
C4A C9A 1.382(16)
C5A C6A 1.402(18)
C6A C7A 1.403(18)
C7A C8A 1.370(17)
C8A C9A 1.428(19)
C9A C10A 1.491(18)
C10A C11A 1.483(19)
C11A C12A 1.337(19)
C12A C13A 1.481(16)
C13A C14A 1.381(17)
C13A C18A 1.413(16)
C14A C15A 1.408(17)
C15A C16A 1.382(17)
C16A C17A 1.402(19)
C17A C18A 1.389(17)
O1B C1B 1.392(13)
O1B C12B 1.365(14)
O2B C1B 1.202(15)
O3B C10B 1.226(14)
C1B C2B 1.434(18)
C2B C3B 1.349(16)
C3B C4B 1.473(19)
C3B C11B 1.449(15)
C4B C5B 1.410(18)
C4B C9B 1.416(16)
C5B C6B 1.36(2)
C6B C7B 1.395(18)
C7B C8B 1.390(17)
C8B C9B 1.355(19)
C9B C10B 1.489(19)
C10B C11B 1.495(18)
C11B C12B 1.369(18)
C12B C13B 1.462(16)
C13B C14B 1.439(16)
C13B C18B 1.372(16)
C14B C15B 1.372(18)
C15B C16B 1.406(17)
C16B C17B 1.374(17)
C17B C18B 1.375(17)
